data_7221892
loop_
_publ_author_name
'Prasad, Chelluri Durga Durga'
'Verma, Ajay'
'Sattar, Moh'
'Kumar, Sangit'

_publ_section_title
;
 Silver Mediated Thio-Acetoxylation and TFA Triggered Cyclization of Amino
 Disulfides with Unactivated Alkenes: Synthesis of
 3-Aryl/Alkyl-1,4-benzothiazines
;
_journal_name_full 'RSC Adv.'
_journal_paper_doi 10.1039/C5RA12995H
_journal_year 2015
_chemical_absolute_configuration unk
_chemical_formula_moiety 'C17  H17  N1  O1  S1'
_chemical_formula_sum 'C17 H17 N O S'
_chemical_formula_weight 283.37
_chemical_name_systematic
;
 ?
;
_space_group_IT_number 33
_symmetry_cell_setting orthorhombic
_symmetry_Int_Tables_number 33
_symmetry_space_group_name_Hall 'P 2c -2n'
_symmetry_space_group_name_H-M 'P n a 21'
_atom_sites_solution_hydrogens geom
_audit_conform_dict_location ftp://ftp.iucr.org/pub/cif_core.dic
_audit_conform_dict_name cif_core.dic
_audit_conform_dict_version 2.4.3
_audit_creation_date 2014-12-19T18:21:44-00:00
_audit_creation_method 'WinGX routine CIF_UPDATE'
_audit_update_record
;
2015-07-01 deposited with the CCDC.
2015-08-25 downloaded from the CCDC.
;
_cell_angle_alpha 90
_cell_angle_beta 90
_cell_angle_gamma 90
_cell_formula_units_Z 4
_cell_length_a 6.2101(4)
_cell_length_b 21.6012(15)
_cell_length_c 10.6587(8)
_cell_measurement_reflns_used 0
_cell_measurement_temperature 301(2)
_cell_measurement_theta_max 0
_cell_measurement_theta_min 0
_cell_measurement_wavelength 0.71073
_cell_volume 1429.82(17)
_computing_cell_refinement 'Bruker SAINT'
_computing_data_collection 'Bruker APEX2'
_computing_data_reduction 'Bruker SAINT'
_computing_molecular_graphics 'Ortep for Windows (Farrugia, 2012)'
_computing_publication_material 'WinGX publication routines (Farrugia, 2012)'
_computing_structure_refinement 'SHELXL-2014 (Sheldrick, 2014)'
_computing_structure_solution 'SHELXS-97 (Sheldrick 2008)'
_diffrn_ambient_temperature 301(2)
_diffrn_measured_fraction_theta_full 0.98
_diffrn_measured_fraction_theta_max 0.999
_diffrn_measurement_device_type 'Bruker APEX-II CCD'
_diffrn_measurement_method '\f and \w scans'
_diffrn_radiation_probe x-ray
_diffrn_radiation_type MoK\a
_diffrn_radiation_wavelength 0.71073
_diffrn_reflns_av_R_equivalents 0.0617
_diffrn_reflns_laue_measured_fraction_full 0.98
_diffrn_reflns_laue_measured_fraction_max 0.999
_diffrn_reflns_limit_h_max 7
_diffrn_reflns_limit_h_min -7
_diffrn_reflns_limit_k_max 25
_diffrn_reflns_limit_k_min -25
_diffrn_reflns_limit_l_max 12
_diffrn_reflns_limit_l_min -12
_diffrn_reflns_number 16452
_diffrn_reflns_point_group_measured_fraction_full 0.979
_diffrn_reflns_point_group_measured_fraction_max 1
_diffrn_reflns_theta_full 25.242
_diffrn_reflns_theta_max 25.053
_diffrn_reflns_theta_min 2.131
_diffrn_standards_number 0
_exptl_absorpt_coefficient_mu 0.221
_exptl_absorpt_correction_type none
_exptl_crystal_density_diffrn 1.316
_exptl_crystal_density_method 'not measured'
_exptl_crystal_description char
_exptl_crystal_F_000 600
_exptl_crystal_size_max 0
_exptl_crystal_size_mid 0
_exptl_crystal_size_min 0
_refine_diff_density_max 0.16
_refine_diff_density_min -0.13
_refine_diff_density_rms 0.03
_refine_ls_abs_structure_details
;
 Flack x determined using 867 quotients [(I+)-(I-)]/[(I+)+(I-)]
 (Parsons, Flack and Wagner, Acta Cryst. B69 (2013) 249-259).
;
_refine_ls_abs_structure_Flack -0.02(5)
_refine_ls_extinction_method none
_refine_ls_goodness_of_fit_ref 1.05
_refine_ls_hydrogen_treatment constr
_refine_ls_matrix_type full
_refine_ls_number_constraints 0
_refine_ls_number_parameters 183
_refine_ls_number_reflns 2542
_refine_ls_number_restraints 1
_refine_ls_restrained_S_all 1.049
_refine_ls_R_factor_all 0.0499
_refine_ls_R_factor_gt 0.0357
_refine_ls_shift/su_max 0
_refine_ls_shift/su_mean 0
_refine_ls_structure_factor_coef Fsqd
_refine_ls_weighting_details 'w=1/[\s^2^(Fo^2^)+(0.0433P)^2^+0.1081P] where P=(Fo^2^+2Fc^2^)/3'
_refine_ls_weighting_scheme calc
_refine_ls_wR_factor_gt 0.0789
_refine_ls_wR_factor_ref 0.0847
_reflns_number_gt 2113
_reflns_number_total 2542
_reflns_threshold_expression 'I > 2\s(I)'
_cod_data_source_file c5ra12995h3.cif
_cod_data_source_block DP_548
_cod_database_code 7221892

loop_
_symmetry_equiv_pos_as_xyz
'x, y, z'
'-x, -y, z+1/2'
'x+1/2, -y+1/2, z'
'-x+1/2, y+1/2, z+1/2'

loop_
_atom_site_label
_atom_site_type_symbol
_atom_site_fract_x
_atom_site_fract_y
_atom_site_fract_z
_atom_site_U_iso_or_equiv
_atom_site_adp_type
_atom_site_occupancy
_atom_site_calc_flag
S1 S 0.49186(17) 0.49167(4) 0.54363(12) 0.0619(3) Uani 1 d
N1 N 0.4454(4) 0.35840(12) 0.6541(2) 0.0377(6) Uani 1 d
O1 O 0.6832(4) 0.28209(11) 0.6955(2) 0.0590(7) Uani 1 d
C16 C 0.5484(6) 0.31811(15) 0.7338(3) 0.0411(8) Uani 1 d
C6 C 0.2876(5) 0.40284(13) 0.6934(3) 0.0364(7) Uani 1 d
C13 C 0.0294(5) 0.30831(15) 0.3547(3) 0.0418(8) Uani 1 d
H13 H -0.094 0.2856 0.3729 0.05 Uiso 1 calc
C10 C 0.3916(5) 0.37545(15) 0.3054(3) 0.0438(8) Uani 1 d
H10 H 0.5132 0.399 0.2873 0.053 Uiso 1 calc
C9 C 0.3595(5) 0.35525(13) 0.4262(3) 0.0346(7) Uani 1 d
C12 C 0.0647(5) 0.32776(14) 0.2331(3) 0.0398(8) Uani 1 d
C8 C 0.5296(5) 0.36443(14) 0.5263(3) 0.0398(7) Uani 1 d
H8 H 0.634 0.3308 0.5154 0.048 Uiso 1 calc
C5 C 0.1165(5) 0.38539(16) 0.7684(3) 0.0448(9) Uani 1 d
H5 H 0.0989 0.3439 0.7891 0.054 Uiso 1 calc
C11 C 0.2488(6) 0.36182(15) 0.2098(3) 0.0472(8) Uani 1 d
H11 H 0.2769 0.3757 0.1288 0.057 Uiso 1 calc
C14 C 0.1724(5) 0.32165(15) 0.4499(3) 0.0410(8) Uani 1 d
H14 H 0.1436 0.308 0.531 0.049 Uiso 1 calc
C1 C 0.3015(5) 0.46406(14) 0.6516(3) 0.0430(8) Uani 1 d
C4 C -0.0279(6) 0.42812(19) 0.8129(4) 0.0576(10) Uani 1 d
H4 H -0.137 0.4159 0.8673 0.069 Uiso 1 calc
C3 C -0.0111(6) 0.4889(2) 0.7772(4) 0.0605(12) Uani 1 d
H3 H -0.1065 0.5182 0.8087 0.073 Uiso 1 calc
C7 C 0.6568(5) 0.42451(17) 0.5179(3) 0.0531(10) Uani 1 d
H7A H 0.7228 0.4274 0.4356 0.064 Uiso 1 calc
H7B H 0.7713 0.4238 0.5798 0.064 Uiso 1 calc
C2 C 0.1472(6) 0.50597(16) 0.6948(4) 0.0577(11) Uani 1 d
H2 H 0.1521 0.5467 0.6667 0.069 Uiso 1 calc
C17 C 0.4964(6) 0.31977(19) 0.8716(3) 0.0540(10) Uani 1 d
H17A H 0.374 0.2939 0.8879 0.081 Uiso 1 calc
H17B H 0.4643 0.3615 0.8961 0.081 Uiso 1 calc
H17C H 0.6178 0.305 0.9186 0.081 Uiso 1 calc
C15 C -0.0904(7) 0.31187(18) 0.1287(4) 0.0585(10) Uani 1 d
H15A H -0.2334 0.3239 0.1525 0.088 Uiso 1 calc
H15B H -0.0869 0.2681 0.1135 0.088 Uiso 1 calc
H15C H -0.0493 0.3335 0.0537 0.088 Uiso 1 calc

loop_
_atom_site_aniso_label
_atom_site_aniso_U_11
_atom_site_aniso_U_22
_atom_site_aniso_U_33
_atom_site_aniso_U_23
_atom_site_aniso_U_13
_atom_site_aniso_U_12
S1 0.0785(6) 0.0446(5) 0.0624(6) 0.0072(5) -0.0035(5) -0.0186(4)
N1 0.0416(14) 0.0398(15) 0.0317(14) 0.0004(12) -0.0040(13) 0.0065(12)
O1 0.0587(14) 0.0543(14) 0.0639(16) -0.0006(13) -0.0135(13) 0.0205(13)
C16 0.0414(18) 0.0356(18) 0.0463(19) 0.0022(16) -0.0143(16) -0.0012(15)
C6 0.0388(16) 0.0374(16) 0.0330(17) -0.0028(14) -0.0081(15) 0.0006(14)
C13 0.0385(18) 0.0402(18) 0.047(2) -0.0040(16) -0.0002(16) -0.0069(14)
C10 0.0472(18) 0.0485(19) 0.0356(18) -0.0005(16) 0.0025(17) -0.0118(16)
C9 0.0374(16) 0.0329(16) 0.0336(17) -0.0026(13) -0.0008(14) 0.0046(14)
C12 0.0478(19) 0.0348(17) 0.0369(18) -0.0065(15) -0.0046(15) 0.0028(15)
C8 0.0363(17) 0.0476(18) 0.0355(18) 0.0012(17) -0.0002(15) 0.0044(14)
C5 0.0431(18) 0.049(2) 0.042(2) -0.0045(16) -0.0019(16) 0.0024(17)
C11 0.062(2) 0.0510(19) 0.0282(16) -0.0002(16) 0.0015(16) -0.0084(18)
C14 0.050(2) 0.0403(18) 0.0327(18) 0.0047(14) 0.0023(16) -0.0022(16)
C1 0.0454(18) 0.0369(17) 0.047(2) -0.0055(17) -0.0159(17) -0.0029(15)
C4 0.045(2) 0.075(3) 0.053(2) -0.014(2) 0.0011(18) 0.0035(19)
C3 0.053(2) 0.060(3) 0.068(3) -0.026(2) -0.010(2) 0.016(2)
C7 0.045(2) 0.073(2) 0.042(2) 0.0009(19) -0.0060(17) -0.0176(18)
C2 0.066(2) 0.0371(18) 0.070(3) -0.0067(18) -0.025(2) 0.0056(18)
C17 0.056(2) 0.064(2) 0.042(2) 0.0130(18) -0.0148(19) 0.0006(18)
C15 0.067(2) 0.057(2) 0.051(2) -0.0091(18) -0.020(2) 0.000(2)

loop_
_atom_type_symbol
_atom_type_description
_atom_type_scat_dispersion_real
_atom_type_scat_dispersion_imag
_atom_type_scat_source
C C 0.0033 0.0016 'International Tables Vol C Tables 4.2.6.8 and 6.1.1.4'
H H 0 0 'International Tables Vol C Tables 4.2.6.8 and 6.1.1.4'
N N 0.0061 0.0033 'International Tables Vol C Tables 4.2.6.8 and 6.1.1.4'
O O 0.0106 0.006 'International Tables Vol C Tables 4.2.6.8 and 6.1.1.4'
S S 0.1246 0.1234 'International Tables Vol C Tables 4.2.6.8 and 6.1.1.4'

loop_
_geom_angle_atom_site_label_1
_geom_angle_atom_site_label_2
_geom_angle_atom_site_label_3
_geom_angle
C1 S1 C7 102.12(15)
C16 N1 C6 124.1(3)
C16 N1 C8 117.7(3)
C6 N1 C8 117.1(2)
O1 C16 N1 121.3(3)
O1 C16 C17 119.4(3)
N1 C16 C17 119.3(3)
C5 C6 C1 119.3(3)
C5 C6 N1 120.8(3)
C1 C6 N1 119.9(3)
C14 C13 C12 121.7(3)
C14 C13 H13 119.2
C12 C13 H13 119.2
C9 C10 C11 122.0(3)
C9 C10 H10 119
C11 C10 H10 119
C10 C9 C14 117.2(3)
C10 C9 C8 121.1(3)
C14 C9 C8 121.5(3)
C13 C12 C11 117.5(3)
C13 C12 C15 121.4(3)
C11 C12 C15 121.0(3)
N1 C8 C9 113.2(2)
N1 C8 C7 108.4(3)
C9 C8 C7 115.6(3)
N1 C8 H8 106.3
C9 C8 H8 106.3
C7 C8 H8 106.3
C4 C5 C6 121.3(3)
C4 C5 H5 119.4
C6 C5 H5 119.4
C12 C11 C10 120.8(3)
C12 C11 H11 119.6
C10 C11 H11 119.6
C13 C14 C9 120.8(3)
C13 C14 H14 119.6
C9 C14 H14 119.6
C2 C1 C6 117.8(3)
C2 C1 S1 117.3(3)
C6 C1 S1 124.9(3)
C3 C4 C5 119.9(4)
C3 C4 H4 120
C5 C4 H4 120
C2 C3 C4 119.4(3)
C2 C3 H3 120.3
C4 C3 H3 120.3
C8 C7 S1 112.5(2)
C8 C7 H7A 109.1
S1 C7 H7A 109.1
C8 C7 H7B 109.1
S1 C7 H7B 109.1
H7A C7 H7B 107.8
C3 C2 C1 121.9(3)
C3 C2 H2 119
C1 C2 H2 119
C16 C17 H17A 109.5
C16 C17 H17B 109.5
H17A C17 H17B 109.5
C16 C17 H17C 109.5
H17A C17 H17C 109.5
H17B C17 H17C 109.5
C12 C15 H15A 109.5
C12 C15 H15B 109.5
H15A C15 H15B 109.5
C12 C15 H15C 109.5
H15A C15 H15C 109.5
H15B C15 H15C 109.5

loop_
_geom_bond_atom_site_label_1
_geom_bond_atom_site_label_2
_geom_bond_distance
S1 C1 1.754(4)
S1 C7 1.797(4)
N1 C16 1.375(4)
N1 C6 1.434(4)
N1 C8 1.465(5)
O1 C16 1.214(4)
C16 C17 1.504(5)
C6 C5 1.382(4)
C6 C1 1.398(4)
C13 C14 1.379(5)
C13 C12 1.380(5)
C13 H13 0.93
C10 C9 1.375(5)
C10 C11 1.383(5)
C10 H10 0.93
C9 C14 1.393(4)
C9 C8 1.515(4)
C12 C11 1.382(5)
C12 C15 1.512(5)
C8 C7 1.522(4)
C8 H8 0.98
C5 C4 1.371(5)
C5 H5 0.93
C11 H11 0.93
C14 H14 0.93
C1 C2 1.396(5)
C4 C3 1.370(6)
C4 H4 0.93
C3 C2 1.370(6)
C3 H3 0.93
C7 H7A 0.97
C7 H7B 0.97
C2 H2 0.93
C17 H17A 0.96
C17 H17B 0.96
C17 H17C 0.96
C15 H15A 0.96
C15 H15B 0.96
C15 H15C 0.96
